data_4028280
loop_
_publ_author_name
'Juan Agut'
'Andreu Vidal'
'Santiago Rodr\'iguez'
'Florenci V. Gonz\'alez'

_publ_section_title
;
 Dynamic Kinetic Asymmetric Ring-Opening/Reductive Amination Sequence of
 Racemic Nitroepoxides with Chiral Amines: Enantioselective Synthesis of
 Chiral Vicinal Diamines
;
_journal_name_full 'Journal of Organic Chemistry'
_journal_page_first 5717
_journal_page_last 5722
_journal_paper_doi 10.1021/jo400501k
_journal_volume 78
_journal_year 2013
_chemical_formula_sum 'C25 H30 Cl2 N2'
_chemical_formula_weight 429.41
_chemical_name_systematic
; 
 ? 
;
_space_group_IT_number 4
_symmetry_cell_setting monoclinic
_symmetry_space_group_name_Hall 'P 2yb'
_symmetry_space_group_name_H-M 'P 1 21 1'
_atom_sites_solution_hydrogens geom
_atom_sites_solution_primary direct
_atom_sites_solution_secondary difmap
_audit_creation_method SHELXL-97
_cell_angle_alpha 90.00
_cell_angle_beta 116.253(3)
_cell_angle_gamma 90.00
_cell_formula_units_Z 2
_cell_length_a 9.22335(20)
_cell_length_b 14.6654(3)
_cell_length_c 9.7778(2)
_cell_measurement_temperature 293(2)
_cell_volume 1186.16(5)
_computing_structure_refinement 'SHELXL-97 (Sheldrick, 1997)'
_computing_structure_solution 'SHELXS-97 (Sheldrick, 1990)'
_diffrn_ambient_temperature 293(2)
_diffrn_measured_fraction_theta_full 0.983
_diffrn_measured_fraction_theta_max 0.984
_diffrn_radiation_monochromator graphite
_diffrn_radiation_source 'fine-focus sealed tube'
_diffrn_radiation_type CuK\a
_diffrn_radiation_wavelength 1.54184
_diffrn_reflns_av_R_equivalents 0.0272
_diffrn_reflns_av_sigmaI/netI 0.0308
_diffrn_reflns_limit_h_max 11
_diffrn_reflns_limit_h_min -11
_diffrn_reflns_limit_k_max 17
_diffrn_reflns_limit_k_min -15
_diffrn_reflns_limit_l_max 11
_diffrn_reflns_limit_l_min -11
_diffrn_reflns_number 11697
_diffrn_reflns_theta_full 72.78
_diffrn_reflns_theta_max 72.78
_diffrn_reflns_theta_min 5.04
_exptl_absorpt_coefficient_mu 2.545
_exptl_crystal_density_diffrn 1.202
_exptl_crystal_F_000 456
_refine_diff_density_max 0.385
_refine_diff_density_min -0.347
_refine_diff_density_rms 0.039
_refine_ls_abs_structure_details 'Flack H D (1983), Acta Cryst. A39, 876-881'
_refine_ls_abs_structure_Flack -0.010(13)
_refine_ls_extinction_method none
_refine_ls_goodness_of_fit_ref 1.048
_refine_ls_hydrogen_treatment mixed
_refine_ls_matrix_type full
_refine_ls_number_parameters 268
_refine_ls_number_reflns 4125
_refine_ls_number_restraints 1
_refine_ls_restrained_S_all 1.048
_refine_ls_R_factor_all 0.0402
_refine_ls_R_factor_gt 0.0355
_refine_ls_shift/su_max 0.001
_refine_ls_shift/su_mean 0.000
_refine_ls_structure_factor_coef Fsqd
_refine_ls_weighting_details 'calc w=1/[\s^2^(Fo^2^)+(0.0555P)^2^+0.1808P] where P=(Fo^2^+2Fc^2^)/3'
_refine_ls_weighting_scheme calc
_refine_ls_wR_factor_gt 0.0915
_refine_ls_wR_factor_ref 0.0961
_reflns_number_gt 3821
_reflns_number_total 4125
_reflns_threshold_expression >2sigma(I)
_cod_data_source_file jo400501k_si_001.cif
_cod_data_source_block str1339
_cod_original_cell_volume 1186.17(4)
_cod_database_code 4028280

loop_
_symmetry_equiv_pos_as_xyz
'x, y, z'
'-x, y+1/2, -z'

loop_
_atom_site_label
_atom_site_type_symbol
_atom_site_fract_x
_atom_site_fract_y
_atom_site_fract_z
_atom_site_U_iso_or_equiv
_atom_site_adp_type
_atom_site_occupancy
_atom_site_symmetry_multiplicity
_atom_site_calc_flag
_atom_site_refinement_flags
N1 N 1.8188(2) 1.48447(14) 1.1212(2) 0.0246(4) Uani 1 1 d .
H1 H 1.773(3) 1.444(2) 1.053(3) 0.029 Uiso 1 1 d .
N2 N 1.9553(2) 1.28070(14) 1.1351(2) 0.0273(4) Uani 1 1 d .
H2 H 1.9382 1.2535 1.0514 0.033 Uiso 1 1 calc R
C3 C 2.0134(3) 1.24763(18) 1.4070(2) 0.0272(5) Uani 1 1 d .
C5 C 2.1771(3) 1.22601(17) 1.4610(3) 0.0294(5) Uani 1 1 d .
H5 H 2.2159 1.2037 1.3944 0.035 Uiso 1 1 calc R
C6 C 2.1022(3) 1.51005(17) 1.3307(2) 0.0266(5) Uani 1 1 d .
C7 C 1.9710(3) 1.44145(16) 1.2402(2) 0.0238(5) Uani 1 1 d .
H7 H 1.9415 1.4100 1.3128 0.029 Uiso 1 1 calc R
C8 C 2.0455(3) 1.36958(16) 1.1753(2) 0.0251(5) Uani 1 1 d .
H8 H 2.1530 1.3559 1.2570 0.030 Uiso 1 1 calc R
C9 C 1.8942(3) 1.23876(18) 1.2418(3) 0.0295(5) Uani 1 1 d .
H9 H 1.7959 1.2716 1.2273 0.035 Uiso 1 1 calc R
C10 C 1.6727(3) 1.46940(18) 1.2871(3) 0.0287(5) Uani 1 1 d .
C11 C 1.9574(3) 1.2761(2) 1.5104(3) 0.0354(6) Uani 1 1 d .
H11 H 1.8478 1.2882 1.4760 0.043 Uiso 1 1 calc R
C12 C 1.5635(3) 1.3973(2) 1.2230(3) 0.0367(6) Uani 1 1 d .
H12 H 1.5270 1.3830 1.1204 0.044 Uiso 1 1 calc R
C13 C 1.7190(3) 1.53207(18) 1.1895(3) 0.0272(5) Uani 1 1 d .
H13 H 1.7844 1.5818 1.2544 0.033 Uiso 1 1 calc R
C14 C 2.1352(3) 1.58723(19) 1.2670(3) 0.0371(6) Uani 1 1 d .
H14 H 2.0663 1.6038 1.1673 0.045 Uiso 1 1 calc R
C15 C 2.2053(3) 1.48840(19) 1.4811(3) 0.0332(5) Uani 1 1 d .
H15 H 2.1822 1.4384 1.5266 0.040 Uiso 1 1 calc R
C16 C 2.2813(3) 1.23784(19) 1.6135(3) 0.0338(5) Uani 1 1 d .
H16 H 2.3907 1.2253 1.6482 0.041 Uiso 1 1 calc R
C17 C 1.5097(3) 1.3472(2) 1.3122(3) 0.0439(7) Uani 1 1 d .
H17 H 1.4385 1.2988 1.2695 0.053 Uiso 1 1 calc R
C18 C 1.7278(3) 1.4884(2) 1.4419(3) 0.0362(6) Uani 1 1 d .
H18 H 1.8029 1.5347 1.4869 0.043 Uiso 1 1 calc R
C19 C 2.0716(3) 1.4004(2) 1.0392(3) 0.0354(6) Uani 1 1 d .
H19A H 1.9689 1.4113 0.9538 0.053 Uiso 1 1 calc R
H19B H 2.1284 1.3537 1.0135 0.053 Uiso 1 1 calc R
H19C H 2.1342 1.4555 1.0646 0.053 Uiso 1 1 calc R
C20 C 2.3416(3) 1.5401(2) 1.5641(3) 0.0399(6) Uani 1 1 d .
H20 H 2.4106 1.5239 1.6639 0.048 Uiso 1 1 calc R
C21 C 2.3754(3) 1.6153(2) 1.4994(3) 0.0439(7) Uani 1 1 d .
H21 H 2.4679 1.6495 1.5548 0.053 Uiso 1 1 calc R
C22 C 2.2715(3) 1.6399(2) 1.3521(3) 0.0444(6) Uani 1 1 d .
H22 H 2.2925 1.6918 1.3093 0.053 Uiso 1 1 calc R
C23 C 1.5614(4) 1.3688(2) 1.4637(4) 0.0469(8) Uani 1 1 d .
H23 H 1.5222 1.3364 1.5221 0.056 Uiso 1 1 calc R
C24 C 1.5695(3) 1.5740(2) 1.0603(3) 0.0393(6) Uani 1 1 d .
H24A H 1.5049 1.5267 0.9933 0.059 Uiso 1 1 calc R
H24B H 1.6025 1.6161 1.0041 0.059 Uiso 1 1 calc R
H24C H 1.5073 1.6057 1.1022 0.059 Uiso 1 1 calc R
C25 C 2.0609(3) 1.2868(2) 1.6631(3) 0.0426(7) Uani 1 1 d .
H25 H 2.0212 1.3063 1.7306 0.051 Uiso 1 1 calc R
C26 C 1.8467(3) 1.1407(2) 1.1912(3) 0.0439(7) Uani 1 1 d .
H26A H 1.9421 1.1053 1.2137 0.066 Uiso 1 1 calc R
H26B H 1.7779 1.1392 1.0834 0.066 Uiso 1 1 calc R
H26C H 1.7899 1.1156 1.2445 0.066 Uiso 1 1 calc R
C28 C 2.2249(3) 1.2682(2) 1.7157(3) 0.0402(6) Uani 1 1 d .
H28 H 2.2959 1.2761 1.8181 0.048 Uiso 1 1 calc R
C29 C 1.6715(4) 1.4387(2) 1.5294(3) 0.0468(7) Uani 1 1 d .
H29 H 1.7077 1.4524 1.6322 0.056 Uiso 1 1 calc R
Cl1 Cl 2.19153(8) 1.13911(5) 1.11281(7) 0.04754(19) Uani 1 1 d .
Cl2 Cl 1.63390(7) 1.33822(5) 0.87923(6) 0.04132(17) Uani 1 1 d .

loop_
_atom_site_aniso_label
_atom_site_aniso_U_11
_atom_site_aniso_U_22
_atom_site_aniso_U_33
_atom_site_aniso_U_23
_atom_site_aniso_U_13
_atom_site_aniso_U_12
N1 0.0214(9) 0.0276(11) 0.0228(8) -0.0008(8) 0.0081(7) 0.0005(8)
N2 0.0295(9) 0.0295(12) 0.0215(8) -0.0060(8) 0.0100(7) -0.0055(8)
C3 0.0255(11) 0.0276(13) 0.0265(11) 0.0035(9) 0.0097(9) -0.0021(10)
C5 0.0279(11) 0.0291(14) 0.0316(12) 0.0000(10) 0.0137(10) -0.0011(10)
C6 0.0227(10) 0.0292(13) 0.0279(10) -0.0042(9) 0.0112(8) 0.0011(9)
C7 0.0225(10) 0.0252(12) 0.0231(10) 0.0013(9) 0.0095(8) 0.0010(9)
C8 0.0234(10) 0.0291(13) 0.0227(10) -0.0004(8) 0.0101(8) 0.0001(9)
C9 0.0235(11) 0.0361(14) 0.0281(11) 0.0002(10) 0.0108(9) -0.0031(10)
C10 0.0239(10) 0.0314(14) 0.0336(11) 0.0032(10) 0.0151(9) 0.0039(10)
C11 0.0318(12) 0.0428(17) 0.0353(12) 0.0041(11) 0.0180(10) 0.0001(11)
C12 0.0274(12) 0.0439(17) 0.0385(13) 0.0015(12) 0.0144(10) -0.0004(11)
C13 0.0246(11) 0.0298(14) 0.0299(11) 0.0026(9) 0.0144(9) 0.0041(10)
C14 0.0327(12) 0.0381(16) 0.0350(12) 0.0031(11) 0.0099(10) -0.0034(11)
C15 0.0341(12) 0.0370(15) 0.0268(11) -0.0025(10) 0.0121(10) 0.0022(11)
C16 0.0280(12) 0.0337(15) 0.0345(12) 0.0064(11) 0.0092(10) -0.0016(10)
C17 0.0269(11) 0.0452(18) 0.0639(17) 0.0122(15) 0.0240(12) 0.0030(12)
C18 0.0419(14) 0.0368(16) 0.0323(12) -0.0001(11) 0.0185(10) 0.0066(12)
C19 0.0385(13) 0.0453(17) 0.0290(11) 0.0000(11) 0.0211(10) 0.0000(12)
C20 0.0314(12) 0.0462(18) 0.0317(12) -0.0115(12) 0.0045(10) 0.0026(12)
C21 0.0258(12) 0.0450(18) 0.0528(15) -0.0176(13) 0.0099(11) -0.0051(11)
C22 0.0365(13) 0.0359(16) 0.0561(16) -0.0025(14) 0.0163(12) -0.0081(13)
C23 0.0472(16) 0.0481(19) 0.0626(18) 0.0196(14) 0.0397(15) 0.0150(14)
C24 0.0296(12) 0.0456(18) 0.0407(14) 0.0115(12) 0.0138(11) 0.0102(12)
C25 0.0502(16) 0.0509(19) 0.0323(13) -0.0019(12) 0.0235(12) 0.0006(13)
C26 0.0420(14) 0.0435(17) 0.0408(13) -0.0088(13) 0.0135(11) -0.0212(14)
C28 0.0444(15) 0.0435(17) 0.0259(11) 0.0006(11) 0.0093(11) -0.0080(13)
C29 0.0625(18) 0.0504(19) 0.0395(14) 0.0084(13) 0.0335(14) 0.0176(15)
Cl1 0.0387(3) 0.0558(4) 0.0443(3) -0.0210(3) 0.0149(3) 0.0050(3)
Cl2 0.0324(3) 0.0517(4) 0.0280(3) -0.0077(3) 0.0026(2) -0.0034(3)

loop_
_atom_type_symbol
_atom_type_description
_atom_type_scat_dispersion_real
_atom_type_scat_dispersion_imag
_atom_type_scat_source
C C 0.0181 0.0091 'International Tables Vol C Tables 4.2.6.8 and 6.1.1.4'
H H 0.0000 0.0000 'International Tables Vol C Tables 4.2.6.8 and 6.1.1.4'
N N 0.0311 0.0180 'International Tables Vol C Tables 4.2.6.8 and 6.1.1.4'
Cl Cl 0.3639 0.7018 'International Tables Vol C Tables 4.2.6.8 and 6.1.1.4'

loop_
_geom_angle_atom_site_label_1
_geom_angle_atom_site_label_2
_geom_angle_atom_site_label_3
_geom_angle
C7 N1 C13 112.94(16)
C8 N2 C9 120.18(17)
C11 C3 C5 118.8(2)
C11 C3 C9 118.5(2)
C5 C3 C9 122.7(2)
C16 C5 C3 119.9(2)
C14 C6 C15 118.5(2)
C14 C6 C7 123.7(2)
C15 C6 C7 117.4(2)
N1 C7 C6 113.7(2)
N1 C7 C8 113.65(17)
C6 C7 C8 107.90(17)
N2 C8 C19 108.19(18)
N2 C8 C7 113.91(17)
C19 C8 C7 115.4(2)
C3 C9 N2 112.71(18)
C3 C9 C26 113.6(2)
N2 C9 C26 107.5(2)
C18 C10 C12 118.7(2)
C18 C10 C13 119.6(2)
C12 C10 C13 121.5(2)
C25 C11 C3 121.3(2)
C17 C12 C10 120.3(3)
C10 C13 N1 113.0(2)
C10 C13 C24 111.23(19)
N1 C13 C24 108.73(19)
C6 C14 C22 120.2(2)
C20 C15 C6 121.0(3)
C5 C16 C28 120.9(2)
C23 C17 C12 120.2(3)
C29 C18 C10 120.5(3)
C21 C20 C15 120.2(2)
C20 C21 C22 119.8(3)
C21 C22 C14 120.3(3)
C17 C23 C29 120.3(3)
C11 C25 C28 119.7(2)
C16 C28 C25 119.3(2)
C23 C29 C18 120.0(3)

loop_
_geom_bond_atom_site_label_1
_geom_bond_atom_site_label_2
_geom_bond_distance
N1 C7 1.509(3)
N1 C13 1.524(3)
N2 C8 1.502(3)
N2 C9 1.517(3)
C3 C11 1.387(3)
C3 C5 1.398(3)
C3 C9 1.505(3)
C5 C16 1.382(3)
C6 C14 1.389(4)
C6 C15 1.390(3)
C6 C7 1.521(3)
C7 C8 1.540(3)
C8 C19 1.522(3)
C9 C26 1.521(4)
C10 C18 1.395(3)
C10 C12 1.402(4)
C10 C13 1.516(3)
C11 C25 1.380(4)
C12 C17 1.390(4)
C13 C24 1.528(3)
C14 C22 1.394(4)
C15 C20 1.382(4)
C16 C28 1.388(4)
C17 C23 1.378(4)
C18 C29 1.388(4)
C20 C21 1.374(4)
C21 C22 1.379(4)
C23 C29 1.385(5)
C25 C28 1.393(4)
